data_2225118
loop_
_publ_author_name
'Caracelli, Ignez'
'Moran, Paulo J. S.'
'Hinoue, Luciana'
'Zukerman-Schpector, Julio'
'Tiekink, Edward R. T.'

_publ_section_title
;
 Ethyl (<i>E</i>)-2-methoxyimino-2-(4-nitrobenzoyl)acetate
;
_journal_coeditor_code SU2157
_journal_issue 2
_journal_name_full 'Acta Crystallographica Section E'
_journal_page_first o396
_journal_paper_doi 10.1107/S1600536810001583
_journal_volume 66
_journal_year 2010
_chemical_formula_iupac 'C12 H12 N2 O6'
_chemical_formula_moiety 'C12 H12 N2 O6'
_chemical_formula_sum 'C12 H12 N2 O6'
_chemical_formula_weight 280.24
_chemical_name_systematic
;
Ethyl (<i>E</i>)-2-methoxyimino-2-(4-nitrobenzoyl)acetate
;
_space_group_IT_number 2
_symmetry_cell_setting triclinic
_symmetry_space_group_name_Hall '-P 1'
_symmetry_space_group_name_H-M 'P -1'
_atom_sites_solution_hydrogens geom
_atom_sites_solution_primary direct
_atom_sites_solution_secondary difmap
_audit_creation_method SHELXL-97
_cell_angle_alpha 83.2640(10)
_cell_angle_beta 73.7310(10)
_cell_angle_gamma 68.9390(10)
_cell_formula_units_Z 2
_cell_length_a 7.51970(10)
_cell_length_b 7.57930(10)
_cell_length_c 12.3338(2)
_cell_measurement_reflns_used 5430
_cell_measurement_temperature 100(2)
_cell_measurement_theta_max 2.9
_cell_measurement_theta_min 26.6
_cell_volume 629.619(16)
_computing_cell_refinement 'SAINT (Bruker, 2007)'
_computing_data_collection 'APEX2 (Bruker, 2007)'
_computing_data_reduction 'SAINT (Bruker, 2007)'
_computing_molecular_graphics 'ORTEP-3 (Farrugia, 1997) and DIAMOND (Brandenburg, 2006)'
_computing_publication_material 'WinGX (Farrugia, 1999), PARST (Nardelli, 1995) and publCIF (Westrip, 2010)'
_computing_structure_refinement 'SHELXL97 (Sheldrick, 2008)'
_computing_structure_solution 'SIR97 (Altomare <i>et al.</i>, 1999)'
_diffrn_ambient_temperature 100(2)
_diffrn_measured_fraction_theta_full 0.991
_diffrn_measured_fraction_theta_max 0.991
_diffrn_measurement_device_type 'Bruker APEXII CCD'
_diffrn_measurement_method '\f and \w scans'
_diffrn_radiation_monochromator graphite
_diffrn_radiation_source 'fine-focus sealed tube'
_diffrn_radiation_type MoK\a
_diffrn_radiation_wavelength 0.71073
_diffrn_reflns_av_R_equivalents 0.018
_diffrn_reflns_av_sigmaI/netI 0.016
_diffrn_reflns_limit_h_max 9
_diffrn_reflns_limit_h_min -9
_diffrn_reflns_limit_k_max 9
_diffrn_reflns_limit_k_min -9
_diffrn_reflns_limit_l_max 15
_diffrn_reflns_limit_l_min -15
_diffrn_reflns_number 9325
_diffrn_reflns_theta_full 26.6
_diffrn_reflns_theta_max 26.6
_diffrn_reflns_theta_min 1.7
_diffrn_standards_decay_% <1
_diffrn_standards_interval_count 0
_diffrn_standards_number 0
_exptl_absorpt_coefficient_mu 0.121
_exptl_absorpt_correction_T_max 1.000
_exptl_absorpt_correction_T_min 0.933
_exptl_absorpt_correction_type multi-scan
_exptl_absorpt_process_details '(SADABS; Sheldrick, 1996)'
_exptl_crystal_colour pale-yellow
_exptl_crystal_density_diffrn 1.478
_exptl_crystal_density_method 'not measured'
_exptl_crystal_description block
_exptl_crystal_F_000 292
_exptl_crystal_size_max 0.35
_exptl_crystal_size_mid 0.25
_exptl_crystal_size_min 0.08
_refine_diff_density_max 0.28
_refine_diff_density_min -0.24
_refine_ls_extinction_method none
_refine_ls_goodness_of_fit_ref 1.05
_refine_ls_hydrogen_treatment constr
_refine_ls_matrix_type full
_refine_ls_number_parameters 183
_refine_ls_number_reflns 2614
_refine_ls_number_restraints 0
_refine_ls_restrained_S_all 1.05
_refine_ls_R_factor_all 0.035
_refine_ls_R_factor_gt 0.031
_refine_ls_shift/su_max 0.001
_refine_ls_shift/su_max_lt 0.001
_refine_ls_shift/su_mean 0.000
_refine_ls_structure_factor_coef Fsqd
_refine_ls_weighting_details 'calc w=1/[\s^2^(Fo^2^)+(0.0456P)^2^+0.1834P] where P=(Fo^2^+2Fc^2^)/3'
_refine_ls_weighting_scheme calc
_refine_ls_wR_factor_gt 0.084
_refine_ls_wR_factor_ref 0.088
_reflns_number_gt 2310
_reflns_number_total 2614
_reflns_threshold_expression I>2\s(I)
_cod_data_source_file su2157.cif
_cod_data_source_block I
_cod_depositor_comments
;
The following automatic conversions were performed:
'_exptl_absorpt_correction_type' value 'multi scan' changed to
'multi-scan' according to
'/home/saulius/struct/CIF-dictionaries/cif_core.dic' dictionary named
'cif_core.dic' version 2.4.1 from 2010-06-29.

Automatic conversion script
Id: cif_fix_enum 1527 2010-12-29 10:47:43Z saulius 

The following automatic conversions were performed:

'_exptl_absorpt_correction_type' value 'multi scan' changed to
'multi-scan' according to
/home/saulius/struct/CIF-dictionaries/cif_core.dic dictionary named
'cif_core.dic' version 2.4.1 from 2010-06-29.

Automatic conversion script
Id: cif_fix_values 1715 2011-07-08 13:25:40Z adriana 
;
_cod_database_code 2225118
_cod_database_fobs_code 2225118

loop_
_symmetry_equiv_pos_as_xyz
'x, y, z'
'-x, -y, -z'

loop_
_atom_site_type_symbol
_atom_site_label
_atom_site_fract_x
_atom_site_fract_y
_atom_site_fract_z
_atom_site_U_iso_or_equiv
_atom_site_adp_type
_atom_site_calc_flag
_atom_site_refinement_flags
_atom_site_occupancy
_atom_site_disorder_assembly
_atom_site_disorder_group
C C1 0.95878(16) 0.26376(14) 0.48218(9) 0.0180(2) Uani d . 1 . .
C C2 0.77279(16) 0.24949(15) 0.51100(9) 0.0190(2) Uani d . 1 . .
H H2 0.7241 0.2000 0.5810 0.023 Uiso calc R 1 . .
C C3 0.66149(16) 0.31060(15) 0.43316(9) 0.0185(2) Uani d . 1 . .
H H3 0.5370 0.3003 0.4498 0.022 Uiso calc R 1 . .
C C4 0.73587(16) 0.38808(14) 0.32919(9) 0.0174(2) Uani d . 1 . .
C C5 0.92289(16) 0.40168(15) 0.30321(9) 0.0195(2) Uani d . 1 . .
H H5 0.9711 0.4539 0.2341 0.023 Uiso calc R 1 . .
C C6 1.03760(16) 0.33776(15) 0.37975(9) 0.0195(2) Uani d . 1 . .
H H6 1.1636 0.3444 0.3628 0.023 Uiso calc R 1 . .
C C7 0.60888(16) 0.45924(14) 0.24893(9) 0.0173(2) Uani d . 1 . .
C C8 0.67583(15) 0.57310(15) 0.14594(9) 0.0175(2) Uani d . 1 . .
C C9 0.75507(16) 0.49578(15) 0.02915(9) 0.0192(2) Uani d . 1 . .
C C10 0.81887(17) 0.23916(16) -0.08355(9) 0.0209(2) Uani d . 1 . .
H H10B 0.9588 0.2169 -0.1133 0.025 Uiso calc R 1 . .
H H10A 0.7494 0.3237 -0.1353 0.025 Uiso calc R 1 . .
C C11 0.78050(19) 0.05568(16) -0.07074(10) 0.0251(3) Uani d . 1 . .
H H11B 0.8255 -0.0029 -0.1430 0.038 Uiso calc R 1 . .
H H11C 0.6416 0.0794 -0.0416 0.038 Uiso calc R 1 . .
H H11A 0.8499 -0.0268 -0.0194 0.038 Uiso calc R 1 . .
C C12 0.55476(19) 1.00856(16) 0.25880(10) 0.0243(3) Uani d . 1 . .
H H12C 0.4759 1.0782 0.2084 0.036 Uiso calc R 1 . .
H H12A 0.6827 1.0209 0.2336 0.036 Uiso calc R 1 . .
H H12B 0.4920 1.0575 0.3336 0.036 Uiso calc R 1 . .
N N2 0.65628(13) 0.74693(13) 0.15091(8) 0.0189(2) Uani d . 1 . .
N N1 1.07936(14) 0.19686(13) 0.56457(8) 0.0204(2) Uani d . 1 . .
O O6 0.74864(12) 0.32311(11) 0.02858(6) 0.02006(19) Uani d . 1 . .
O O5 0.81359(14) 0.58238(12) -0.05260(7) 0.0283(2) Uani d . 1 . .
O O3 0.45219(12) 0.43609(11) 0.26469(7) 0.02198(19) Uani d . 1 . .
O O4 0.57531(12) 0.81146(11) 0.26006(6) 0.0221(2) Uani d . 1 . .
O O1 1.00183(13) 0.15085(13) 0.65930(7) 0.0300(2) Uani d . 1 . .
O O2 1.25168(13) 0.18865(13) 0.53367(7) 0.0285(2) Uani d . 1 . .

loop_
_atom_site_aniso_label
_atom_site_aniso_U_11
_atom_site_aniso_U_22
_atom_site_aniso_U_33
_atom_site_aniso_U_12
_atom_site_aniso_U_13
_atom_site_aniso_U_23
C1 0.0223(6) 0.0154(5) 0.0157(5) -0.0056(4) -0.0047(4) -0.0012(4)
C2 0.0233(6) 0.0175(5) 0.0144(5) -0.0084(4) -0.0006(4) 0.0004(4)
C3 0.0184(5) 0.0185(5) 0.0182(5) -0.0086(4) -0.0006(4) -0.0011(4)
C4 0.0208(5) 0.0153(5) 0.0154(5) -0.0070(4) -0.0021(4) -0.0012(4)
C5 0.0215(5) 0.0202(5) 0.0156(5) -0.0092(4) -0.0014(4) 0.0021(4)
C6 0.0180(5) 0.0209(5) 0.0194(5) -0.0087(4) -0.0020(4) 0.0001(4)
C7 0.0196(5) 0.0155(5) 0.0154(5) -0.0069(4) -0.0005(4) -0.0020(4)
C8 0.0168(5) 0.0200(5) 0.0168(5) -0.0082(4) -0.0042(4) 0.0016(4)
C9 0.0192(5) 0.0209(5) 0.0182(5) -0.0079(4) -0.0048(4) 0.0009(4)
C10 0.0250(6) 0.0227(5) 0.0151(5) -0.0090(4) -0.0040(4) -0.0010(4)
C11 0.0329(7) 0.0234(6) 0.0217(6) -0.0122(5) -0.0080(5) -0.0004(5)
C12 0.0306(6) 0.0174(5) 0.0252(6) -0.0089(5) -0.0062(5) -0.0017(4)
N2 0.0200(5) 0.0212(5) 0.0156(5) -0.0081(4) -0.0036(4) -0.0003(4)
N1 0.0239(5) 0.0198(5) 0.0178(5) -0.0080(4) -0.0050(4) -0.0001(4)
O6 0.0259(4) 0.0197(4) 0.0152(4) -0.0102(3) -0.0029(3) -0.0004(3)
O5 0.0416(5) 0.0267(4) 0.0174(4) -0.0187(4) -0.0005(4) 0.0013(3)
O3 0.0217(4) 0.0246(4) 0.0219(4) -0.0121(3) -0.0051(3) 0.0028(3)
O4 0.0302(4) 0.0188(4) 0.0166(4) -0.0104(3) -0.0016(3) -0.0017(3)
O1 0.0309(5) 0.0414(5) 0.0160(4) -0.0132(4) -0.0049(4) 0.0057(4)
O2 0.0245(4) 0.0382(5) 0.0269(5) -0.0153(4) -0.0094(4) 0.0058(4)

loop_
_atom_type_symbol
_atom_type_description
_atom_type_scat_dispersion_real
_atom_type_scat_dispersion_imag
_atom_type_scat_source
C C 0.0033 0.0016 'International Tables Vol C Tables 4.2.6.8 and 6.1.1.4'
H H 0.0000 0.0000 'International Tables Vol C Tables 4.2.6.8 and 6.1.1.4'
N N 0.0061 0.0033 'International Tables Vol C Tables 4.2.6.8 and 6.1.1.4'
O O 0.0106 0.0060 'International Tables Vol C Tables 4.2.6.8 and 6.1.1.4'

loop_
_geom_angle_atom_site_label_1
_geom_angle_atom_site_label_2
_geom_angle_atom_site_label_3
_geom_angle_site_symmetry_1
_geom_angle_site_symmetry_3
_geom_angle
_geom_angle_publ_flag
C6 C1 C2 . . 123.25(10) ?
C6 C1 N1 . . 118.25(10) ?
C2 C1 N1 . . 118.51(9) ?
C3 C2 C1 . . 118.23(10) ?
C3 C2 H2 . . 120.9 ?
C1 C2 H2 . . 120.9 ?
C2 C3 C4 . . 120.00(10) ?
C2 C3 H3 . . 120.0 ?
C4 C3 H3 . . 120.0 ?
C5 C4 C3 . . 120.30(10) ?
C5 C4 C7 . . 121.09(10) ?
C3 C4 C7 . . 118.59(10) ?
C6 C5 C4 . . 120.29(10) ?
C6 C5 H5 . . 119.9 ?
C4 C5 H5 . . 119.9 ?
C1 C6 C5 . . 117.91(10) ?
C1 C6 H6 . . 121.0 ?
C5 C6 H6 . . 121.0 ?
O3 C7 C4 . . 122.79(10) ?
O3 C7 C8 . . 119.12(10) ?
C4 C7 C8 . . 118.03(9) ?
N2 C8 C9 . . 114.45(9) ?
N2 C8 C7 . . 122.66(9) ?
C9 C8 C7 . . 122.72(9) ?
O5 C9 O6 . . 125.40(10) ?
O5 C9 C8 . . 123.40(10) ?
O6 C9 C8 . . 111.19(9) ?
O6 C10 C11 . . 107.57(9) ?
O6 C10 H10B . . 110.2 ?
C11 C10 H10B . . 110.2 ?
O6 C10 H10A . . 110.2 ?
C11 C10 H10A . . 110.2 ?
H10B C10 H10A . . 108.5 ?
C10 C11 H11B . . 109.5 ?
C10 C11 H11C . . 109.5 ?
H11B C11 H11C . . 109.5 ?
C10 C11 H11A . . 109.5 ?
H11B C11 H11A . . 109.5 ?
H11C C11 H11A . . 109.5 ?
O4 C12 H12C . . 109.5 ?
O4 C12 H12A . . 109.5 ?
H12C C12 H12A . . 109.5 ?
O4 C12 H12B . . 109.5 ?
H12C C12 H12B . . 109.5 ?
H12A C12 H12B . . 109.5 ?
C8 N2 O4 . . 111.55(9) ?
O1 N1 O2 . . 123.89(10) ?
O1 N1 C1 . . 118.03(9) ?
O2 N1 C1 . . 118.08(9) ?
C9 O6 C10 . . 114.57(8) ?
N2 O4 C12 . . 108.40(8) ?

loop_
_geom_bond_atom_site_label_1
_geom_bond_atom_site_label_2
_geom_bond_site_symmetry_2
_geom_bond_distance
_geom_bond_publ_flag
C1 C6 . 1.3839(15) ?
C1 C2 . 1.3839(16) ?
C1 N1 . 1.4753(14) ?
C2 C3 . 1.3798(16) ?
C2 H2 . 0.9300 ?
C3 C4 . 1.4000(15) ?
C3 H3 . 0.9300 ?
C4 C5 . 1.3910(16) ?
C4 C7 . 1.4889(15) ?
C5 C6 . 1.3851(16) ?
C5 H5 . 0.9300 ?
C6 H6 . 0.9300 ?
C7 O3 . 1.2121(14) ?
C7 C8 . 1.5194(14) ?
C8 N2 . 1.2790(14) ?
C8 C9 . 1.4965(15) ?
C9 O5 . 1.2020(14) ?
C9 O6 . 1.3278(13) ?
C10 O6 . 1.4670(13) ?
C10 C11 . 1.5011(16) ?
C10 H10B . 0.9700 ?
C10 H10A . 0.9700 ?
C11 H11B . 0.9600 ?
C11 H11C . 0.9600 ?
C11 H11A . 0.9600 ?
C12 O4 . 1.4442(13) ?
C12 H12C . 0.9600 ?
C12 H12A . 0.9600 ?
C12 H12B . 0.9600 ?
N2 O4 . 1.3797(12) ?
N1 O1 . 1.2229(12) ?
N1 O2 . 1.2244(13) ?

loop_
_geom_hbond_atom_site_label_D
_geom_hbond_atom_site_label_H
_geom_hbond_atom_site_label_A
_geom_hbond_site_symmetry_A
_geom_hbond_distance_DH
_geom_hbond_distance_HA
_geom_hbond_distance_DA
_geom_hbond_angle_DHA
C2 H2 O4 2_666 0.93 2.56 3.3853(14) 148
C3 H3 O2 1_455 0.93 2.50 3.3950(16) 162
C5 H5 O5 2_765 0.93 2.35 3.1856(14) 150
C6 H6 O3 1_655 0.93 2.46 3.3514(16) 160

loop_
_geom_torsion_atom_site_label_1
_geom_torsion_atom_site_label_2
_geom_torsion_atom_site_label_3
_geom_torsion_atom_site_label_4
_geom_torsion_site_symmetry_1
_geom_torsion_site_symmetry_2
_geom_torsion_site_symmetry_3
_geom_torsion_site_symmetry_4
_geom_torsion
_geom_torsion_publ_flag
C6 C1 C2 C3 . . . . 0.61(16) ?
N1 C1 C2 C3 . . . . -179.38(9) ?
C1 C2 C3 C4 . . . . -1.27(15) ?
C2 C3 C4 C5 . . . . 0.82(16) ?
C2 C3 C4 C7 . . . . -177.73(9) ?
C3 C4 C5 C6 . . . . 0.35(16) ?
C7 C4 C5 C6 . . . . 178.85(10) ?
C2 C1 C6 C5 . . . . 0.52(16) ?
N1 C1 C6 C5 . . . . -179.49(9) ?
C4 C5 C6 C1 . . . . -0.99(16) ?
C5 C4 C7 O3 . . . . 173.89(10) ?
C3 C4 C7 O3 . . . . -7.58(16) ?
C5 C4 C7 C8 . . . . -8.93(15) ?
C3 C4 C7 C8 . . . . 169.60(9) ?
O3 C7 C8 N2 . . . . 99.44(13) ?
C4 C7 C8 N2 . . . . -77.85(13) ?
O3 C7 C8 C9 . . . . -75.55(14) ?
C4 C7 C8 C9 . . . . 107.17(12) ?
N2 C8 C9 O5 . . . . 6.76(16) ?
C7 C8 C9 O5 . . . . -177.87(11) ?
N2 C8 C9 O6 . . . . -172.26(9) ?
C7 C8 C9 O6 . . . . 3.10(14) ?
C9 C8 N2 O4 . . . . 177.54(8) ?
C7 C8 N2 O4 . . . . 2.17(14) ?
C6 C1 N1 O1 . . . . 172.19(10) ?
C2 C1 N1 O1 . . . . -7.82(14) ?
C6 C1 N1 O2 . . . . -8.63(15) ?
C2 C1 N1 O2 . . . . 171.36(10) ?
O5 C9 O6 C10 . . . . -0.60(16) ?
C8 C9 O6 C10 . . . . 178.40(9) ?
C11 C10 O6 C9 . . . . -173.74(9) ?
C8 N2 O4 C12 . . . . -179.06(9) ?

loop_
_cod_related_entry_id
_cod_related_entry_database
_cod_related_entry_code
1 ChemSpider 24744305
